data_1535972
loop_
_publ_author_name
'Nevskii, N.N.'
'Sinitsyn, N.M.'
'Svetlov, A.A.'

_publ_section_title
;
 Investigation of tetrahalogenoaquacomplexes of ruthenium nitrosyl
;
_journal_name_full 'Zhurnal Neorganicheskoi Khimii'
_journal_page_first 1159
_journal_page_last 1166
_journal_volume 35
_journal_year 1990
_chemical_formula_sum 'Cl5 Cs2 H4 N O3 Ru'
_chemical_name_systematic 'Cs2 (Ru (N O) Cl4 (H2 O)) Cl (H2 O)'
_space_group_IT_number 14
_symmetry_space_group_name_Hall '-P 2ybc'
_symmetry_space_group_name_H-M 'P 1 21/c 1'
_cell_angle_alpha 90
_cell_angle_beta 103.9
_cell_angle_gamma 90
_cell_formula_units_Z 4
_cell_length_a 11.748
_cell_length_b 6.973
_cell_length_c 16.204
_cell_volume 1288.541
_citation_journal_id_ASTM ZNOKAQ
_cod_data_source_file Nevskii_ZNOKAQ_1990_1010.cif
_cod_data_source_block H4Cl5Cs2N1O3Ru1
_cod_original_formula_sum 'H4 Cl5 Cs2 N1 O3 Ru1'
_cod_database_code 1535972

loop_
_symmetry_equiv_pos_as_xyz
x,y,z
-x,y+1/2,-z+1/2
-x,-y,-z
x,-y-1/2,z-1/2

loop_
_atom_site_label
_atom_site_type_symbol
_atom_site_fract_x
_atom_site_fract_y
_atom_site_fract_z
_atom_site_occupancy
_atom_site_U_iso_or_equiv
Ru1 Ru+3 0.20528 0.1618 0.40135 1 0.0
Cl5 Cl-1 0.4475 0.9695 0.1201 1 0.0
O1 O-2 0.3518 0.325 0.4515 1 0.0
Cl3 Cl-1 0.6754 0.3895 0.0569 1 0.0
H4 H+1 0.787 0.04 0.231 1 0.0
H3 H+1 0.724 0.275 0.197 1 0.0
N1 N+2 0.9128 0.52 0.1401 1 0.0
O2 O-2 0.9917 0.424 0.1669 1 0.0
Cs1 Cs+1 0.44937 0.4609 0.1605 1 0.0
H2 H+1 0.367 0.377 0.501 1 0.0
Cl2 Cl-1 0.2641 0.1737 0.272 1 0.0
Cl1 Cl-1 0.1629 0.3321 0.0373 1 0.0
Cl4 Cl-1 0.8995 0.9518 0.1323 1 0.0
O3 O-2 0.7378 0.165 0.2502 1 0.0
Cs2 Cs+1 0.84252 0.3424 0.42526 1 0.0
H1 H+1 0.415 0.362 0.426 1 0.0
